data_1572491
loop_
_publ_author_name
'Cai, Heng'
'Tu, Yong-Qiang'
'Niu, Qiang'
'Xie, Wen-Ping'
'Wang, Bin'
'Lu, Ka'
'Li, Zi-Hao'
'Zhang, Fu-Min'
'Zhang, Xiao-Ming'

_publ_section_title
;
 CCC pincer Ru complex-catalyzed C-H vinylation/6&#x3c0;-E-cyclization of
 aldimines for constructing 4<i>H</i>-pyrido[1,2-<i>a</i>]pyrimidines.
;
_journal_issue 39
_journal_name_full 'Chemical science'
_journal_page_first 16216
_journal_page_last 16221
_journal_paper_doi 10.1039/d4sc05067c
_journal_volume 15
_journal_year 2024
_chemical_formula_moiety 'C27 H22 N2'
_chemical_formula_sum 'C27 H22 N2'
_chemical_formula_weight 374.46
_space_group_crystal_system triclinic
_space_group_IT_number 2
_space_group_name_Hall '-P 1'
_space_group_name_H-M_alt 'P -1'
_atom_sites_solution_hydrogens geom
_atom_sites_solution_primary dual
_audit_creation_date 2023-11-29
_audit_creation_method
;
Olex2 1.5
(compiled 2023.03.06 svn.rbb2c1857 for OlexSys, GUI svn.r6748)
;
_audit_update_record
;
2024-03-18 deposited with the CCDC.	2024-09-03 downloaded from the CCDC.
;
_cell_angle_alpha 109.707(2)
_cell_angle_beta 101.745(2)
_cell_angle_gamma 98.816(2)
_cell_formula_units_Z 2
_cell_length_a 9.0020(2)
_cell_length_b 10.8545(2)
_cell_length_c 12.0854(2)
_cell_measurement_reflns_used 7863
_cell_measurement_temperature 301.84(10)
_cell_measurement_theta_max 75.4870
_cell_measurement_theta_min 4.0330
_cell_volume 1056.44(4)
_computing_cell_refinement 'CrysAlisPro 1.171.42.93a (Rigaku OD, 2023)'
_computing_data_collection 'CrysAlisPro 1.171.42.93a (Rigaku OD, 2023)'
_computing_data_reduction 'CrysAlisPro 1.171.42.93a (Rigaku OD, 2023)'
_computing_molecular_graphics 'Olex2 1.5 (Dolomanov et al., 2009)'
_computing_publication_material 'Olex2 1.5 (Dolomanov et al., 2009)'
_computing_structure_refinement 'SHELXL 2018/3 (Sheldrick, 2015)'
_computing_structure_solution 'SHELXT 2018/2 (Sheldrick, 2018)'
_diffrn_ambient_environment air
_diffrn_ambient_temperature 301.84(10)
_diffrn_detector 'Hybrid Pixel Array Detector'
_diffrn_detector_area_resol_mean 10.0000
_diffrn_detector_type HyPix
_diffrn_measured_fraction_theta_full 0.990
_diffrn_measured_fraction_theta_max 0.946
_diffrn_measurement_details
;
List of Runs (angles in degrees, time in seconds):

  # Type    Start    End  Width  t~exp~   \w     \q     \k     \f   Frames
#--------------------------------------------------------------------------
  1  \w    -81.00 -53.00   0.50    0.05    --  -46.54 125.00  90.00   56
  2  \w    -60.00 -29.00   0.50    0.05    -- -102.00  61.00 -90.00   62
  3  \w    -21.00   6.00   0.50    0.05    --  -46.54  21.00 -44.00   54
  4  \w    -27.00  17.00   0.50    0.05    --   46.54 -21.00 149.00   88
  5  \w    -18.00   9.00   0.50    0.05    --   46.54 -77.00  60.00   54
  6  \w     17.00  61.00   0.50    0.05    --   46.54 -77.00  60.00   88
  7  \w    -21.00  27.00   0.50    0.05    --   46.54 -19.00   0.00   96
  8  \w    -25.00  42.00   0.50    0.05    --   46.54 -37.00 -90.00  134
  9  \w     38.00 105.00   0.50    0.05    --  104.27 -94.00-180.00  134
 10  \w     44.00  78.00   0.50    0.05    --  104.27 -94.00-150.00   68
 11  \w     34.00  77.00   0.50    0.05    --  104.27 -94.00  30.00   86
 12  \w     38.00 108.00   0.50    0.05    --  104.27-106.00 120.68  140
 13  \w     71.00  97.00   0.50    0.05    --  104.27 -94.00 120.00   52
 14  \w     44.00  69.00   0.50    0.05    --  104.27 -94.00 120.00   50
 15  \w     32.00  73.00   0.50    0.05    --  104.27 -61.00 -60.00   82
 16  \w     33.00  95.00   0.50    0.05    --  104.27 -77.00 -90.00  124
 17  \w     40.00  70.00   0.50    0.05    --  104.27 -61.00   0.00   60
 18  \w     42.00  92.00   0.50    0.05    --   46.54  21.00 -44.00  100
 19  \w     92.00 176.00   0.50    0.05    --  104.27  45.00  30.00  168
 20  \w     93.00 167.00   0.50    0.05    --  104.27  21.00 -44.00  148
 21  \w    108.00 143.00   0.50    0.05    --  104.27  30.00   0.00   70
 22  \w    130.00 172.00   0.50    0.05    --  104.27  30.00  60.00   84
 23  \w    146.00 172.00   0.50    0.05    --  104.27  30.00   0.00   52
 24  \w   -130.00 -57.00   0.50    0.05    -- -102.00 151.00  -1.05  146
 25  \w   -112.00 -52.00   0.50    0.05    -- -102.00 125.00-150.00  120
 26  \w   -106.00 -80.00   0.50    0.05    -- -102.00 125.00 -30.00   52
 27  \w   -109.00 -58.00   0.50    0.05    -- -102.00 125.00 -90.00  102
 28  \w    -62.00 -33.00   0.50    0.05    -- -102.00 125.00 -30.00   58
 29  \w    -57.00 -32.00   0.50    0.05    -- -102.00 125.00  30.00   50
 30  \w    -73.00 -44.00   0.50    0.05    -- -102.00 125.00 120.00   58
 31  \w   -111.00 -85.00   0.50    0.05    -- -102.00 125.00 120.00   52
 32  \w    -70.00 -34.00   0.50    0.05    --  -46.54 -21.00 149.00   72
 33  \w   -121.00 -76.00   0.50    0.05    --  -46.54 -21.00 149.00   90
 34  \w   -170.00 -89.00   0.50    0.05    -- -102.00 -21.00 149.00  162
 35  \w   -171.00 -90.00   0.50    0.05    -- -102.00 -45.00 120.00  162
 36  \w   -135.00 -93.00   0.50    0.05    -- -102.00 -45.00-150.00   84
;
_diffrn_measurement_device 'four-circle diffractometer'
_diffrn_measurement_device_type 'XtaLAB Synergy R, DW system, HyPix'
_diffrn_measurement_method '\w scans'
_diffrn_orient_matrix_type 'CrysAlisPro convention (1999,Acta A55,543-557)'
_diffrn_orient_matrix_UB_11 0.0952153000
_diffrn_orient_matrix_UB_12 0.1115868000
_diffrn_orient_matrix_UB_13 -0.0271349000
_diffrn_orient_matrix_UB_21 0.1183346000
_diffrn_orient_matrix_UB_22 -0.0861762000
_diffrn_orient_matrix_UB_23 -0.0297167000
_diffrn_orient_matrix_UB_31 -0.0967681000
_diffrn_orient_matrix_UB_32 -0.0651806000
_diffrn_orient_matrix_UB_33 -0.1349328000
_diffrn_radiation_monochromator mirror
_diffrn_radiation_probe x-ray
_diffrn_radiation_type 'Cu K\a'
_diffrn_radiation_wavelength 1.54184
_diffrn_reflns_av_R_equivalents 0.0256
_diffrn_reflns_av_unetI/netI 0.0271
_diffrn_reflns_Laue_measured_fraction_full 0.990
_diffrn_reflns_Laue_measured_fraction_max 0.946
_diffrn_reflns_limit_h_max 11
_diffrn_reflns_limit_h_min -11
_diffrn_reflns_limit_k_max 13
_diffrn_reflns_limit_k_min -13
_diffrn_reflns_limit_l_max 14
_diffrn_reflns_limit_l_min -15
_diffrn_reflns_number 11830
_diffrn_reflns_point_group_measured_fraction_full 0.990
_diffrn_reflns_point_group_measured_fraction_max 0.946
_diffrn_reflns_theta_full 67.684
_diffrn_reflns_theta_max 76.035
_diffrn_reflns_theta_min 4.041
_diffrn_source 'Rotating-anode X-ray tube'
_diffrn_source_type 'Rigaku (Cu) X-ray Source'
_exptl_absorpt_coefficient_mu 0.528
_exptl_absorpt_correction_T_max 1.00000
_exptl_absorpt_correction_T_min 0.55941
_exptl_absorpt_correction_type multi-scan
_exptl_absorpt_process_details
;
CrysAlisPro 1.171.42.93a (Rigaku Oxford Diffraction, 2023)
Empirical absorption correction using spherical harmonics,
implemented in SCALE3 ABSPACK scaling algorithm.
;
_exptl_crystal_colour 'clear light yellow'
_exptl_crystal_colour_lustre clear
_exptl_crystal_colour_modifier light
_exptl_crystal_colour_primary yellow
_exptl_crystal_density_diffrn 1.177
_exptl_crystal_description block
_exptl_crystal_F_000 396
_exptl_crystal_size_max 0.17
_exptl_crystal_size_mid 0.14
_exptl_crystal_size_min 0.12
_refine_diff_density_max 0.113
_refine_diff_density_min -0.137
_refine_diff_density_rms 0.029
_refine_ls_extinction_method none
_refine_ls_goodness_of_fit_ref 1.072
_refine_ls_hydrogen_treatment constr
_refine_ls_matrix_type full
_refine_ls_number_parameters 308
_refine_ls_number_reflns 4181
_refine_ls_number_restraints 60
_refine_ls_restrained_S_all 1.090
_refine_ls_R_factor_all 0.0543
_refine_ls_R_factor_gt 0.0461
_refine_ls_shift/su_max 0.001
_refine_ls_shift/su_mean 0.000
_refine_ls_structure_factor_coef Fsqd
_refine_ls_weighting_details 'w=1/[\s^2^(Fo^2^)+(0.0739P)^2^+0.0504P] where P=(Fo^2^+2Fc^2^)/3'
_refine_ls_weighting_scheme calc
_refine_ls_wR_factor_gt 0.1288
_refine_ls_wR_factor_ref 0.1368
_reflns_Friedel_coverage 0.000
_reflns_number_gt 3366
_reflns_number_total 4181
_reflns_threshold_expression 'I > 2\s(I)'
_cod_data_source_file d4sc05067c2.cif
_cod_data_source_block caiheng1626-tyq_1128_auto
_cod_depositor_comments 'Adding full bibliography for 1572486--1572491.cif.'
_cod_original_cell_volume 1056.43(4)
_cod_database_code 1572491
_shelx_shelxl_version_number 2018/3
_shelx_space_group_comment
;
The symmetry employed for this shelxl refinement is uniquely defined
by the following loop, which should always be used as a source of
symmetry information in preference to the above space-group names.
They are only intended as comments.
;
_shelx_estimated_absorpt_t_max 0.939
_shelx_estimated_absorpt_t_min 0.916
_olex2_refinement_description
;
1. Fixed Uiso
 At 1.2 times of:
  All C(H) groups
 At 1.5 times of:
  All C(H,H,H) groups
2. Uiso/Uaniso restraints and constraints
Uanis(C26) \\sim Ueq, Uanis(C28) \\sim Ueq, Uanis(C3) \\sim Ueq, Uanis(C29)
\\sim Ueq, Uanis(C13) \\sim Ueq, Uanis(C30) \\sim Ueq, Uanis(C25) \\sim Ueq,
Uanis(C31) \\sim Ueq, Uanis(C32) \\sim Ueq, Uanis(C7) \\sim Ueq: with sigma of
0.004 and sigma for terminal atoms of 0.002
3. Others
 Fixed Sof: C3(0.4) H3(0.4) C7(0.7) H7(0.7) C13(0.4) H13(0.4) C25(0.4)
 H25(0.4) C26(0.4) H26(0.4) C29(0.6) H29(0.6) C30(0.6) H30(0.6) C31(0.6)
 H31(0.6) C28(0.6) H28(0.6) C32(0.3) H32(0.3)
4.a Aromatic/amide H refined with riding coordinates:
 C3(H3), C5(H5), C7(H7), C8(H8), C11(H11), C13(H13), C14(H14), C15(H15),
 C16(H16), C17(H17), C18(H18), C19(H19), C20(H20), C21(H21), C23(H23), C24(H24),
  C25(H25), C26(H26), C27(H27), C29(H29), C30(H30), C31(H31), C28(H28), C32(H32)
4.b Idealised Me refined as rotating group:
 C9(H9A,H9B,H9C)
;
_olex2_submission_special_instructions 'No special instructions were received'
_oxdiff_exptl_absorpt_empirical_details
;
Empirical correction (ABSPACK) includes:
- Absorption correction using spherical harmonics
- Frame scaling
;
_oxdiff_exptl_absorpt_empirical_full_max 2.183
_oxdiff_exptl_absorpt_empirical_full_min 0.649

loop_
_space_group_symop_operation_xyz
'x, y, z'
'-x, -y, -z'

loop_
_atom_site_label
_atom_site_type_symbol
_atom_site_fract_x
_atom_site_fract_y
_atom_site_fract_z
_atom_site_U_iso_or_equiv
_atom_site_adp_type
_atom_site_occupancy
_atom_site_site_symmetry_order
_atom_site_calc_flag
_atom_site_refinement_flags_posn
_atom_site_refinement_flags_adp
_atom_site_refinement_flags_occupancy
_atom_site_disorder_assembly
_atom_site_disorder_group
N1 N 0.11660(12) 0.20906(11) 0.64869(9) 0.0702(3) Uani 1 1 d . . . . .
N2 N 0.09677(15) 0.32683(16) 0.51608(13) 0.0992(4) Uani 1 1 d . . . . .
C1 C 0.14045(12) 0.30500(12) 0.75155(11) 0.0611(3) Uani 1 1 d . . . . .
C2 C 0.23761(18) 0.15110(17) 0.48574(12) 0.0884(5) Uani 1 1 d . . . . .
C3 C 0.6140(6) 0.2926(5) 0.8516(5) 0.0729(12) Uani 0.4 1 d . U P A 1
H3 H 0.638609 0.252113 0.907341 0.087 Uiso 0.4 1 calc R U P A 1
C4 C 0.47105(13) 0.43068(12) 0.76298(12) 0.0665(3) Uani 1 1 d . . . . .
C5 C 0.1328(2) 0.3445(3) 0.41880(19) 0.1257(8) Uani 1 1 d . . . . .
H5 H 0.095210 0.408929 0.394040 0.151 Uiso 1 1 calc R U . . .
C6 C 0.34836(13) 0.50594(11) 0.77884(11) 0.0610(3) Uani 1 1 d . . . . .
C7 C 0.5486(8) 0.4232(5) 0.6819(5) 0.0823(13) Uani 0.7 1 d . U P A 1
H7 H 0.530573 0.466921 0.627943 0.099 Uiso 0.7 1 calc R U P A 1
C8 C 0.20622(14) 0.44920(12) 0.77791(12) 0.0678(3) Uani 1 1 d . . . . .
H8 H 0.140065 0.506588 0.795894 0.081 Uiso 1 1 calc R U . . .
C9 C 0.2891(2) 0.0448(2) 0.52533(18) 0.1135(6) Uani 1 1 d . . . . .
H9A H 0.357639 0.085986 0.606836 0.170 Uiso 1 1 calc R U . . .
H9B H 0.343478 -0.003078 0.470836 0.170 Uiso 1 1 calc R U . . .
H9C H 0.199441 -0.016962 0.523839 0.170 Uiso 1 1 calc R U . . .
C10 C 0.09065(13) 0.27086(11) 0.84974(10) 0.0596(3) Uani 1 1 d . . . . .
C11 C 0.2203(3) 0.2744(3) 0.35476(17) 0.1350(9) Uani 1 1 d . . . . .
H11 H 0.244790 0.292668 0.289885 0.162 Uiso 1 1 calc R U . . .
C12 C 0.38608(15) 0.64928(12) 0.79151(12) 0.0688(3) Uani 1 1 d . . . . .
C13 C 0.6920(8) 0.2817(7) 0.7595(6) 0.0806(16) Uani 0.4 1 d . U P A 1
H13 H 0.765322 0.229731 0.753637 0.097 Uiso 0.4 1 calc R U P A 1
C14 C 0.01628(16) 0.13912(13) 0.82722(12) 0.0727(3) Uani 1 1 d . . . . .
H14 H 0.002263 0.071200 0.751588 0.087 Uiso 1 1 calc R U . . .
C15 C 0.2807(2) 0.69536(17) 0.72402(19) 0.0992(5) Uani 1 1 d . . . . .
H15 H 0.188792 0.635707 0.669393 0.119 Uiso 1 1 calc R U . . .
C16 C 0.11392(14) 0.36873(13) 0.96455(12) 0.0688(3) Uani 1 1 d . . . . .
H16 H 0.165341 0.456962 0.981851 0.083 Uiso 1 1 calc R U . . .
C17 C 0.5521(3) 0.87279(17) 0.88191(19) 0.1105(7) Uani 1 1 d . . . . .
H17 H 0.643956 0.933273 0.935757 0.133 Uiso 1 1 calc R U . . .
C18 C 0.06166(17) 0.33694(15) 1.05382(12) 0.0791(4) Uani 1 1 d . . . . .
H18 H 0.078239 0.403632 1.130610 0.095 Uiso 1 1 calc R U . . .
C19 C 0.2720(2) 0.1759(2) 0.38744(15) 0.1170(7) Uani 1 1 d . . . . .
H19 H 0.330433 0.125457 0.343432 0.140 Uiso 1 1 calc R U . . .
C20 C -0.03657(19) 0.10891(15) 0.91627(14) 0.0867(4) Uani 1 1 d . . . . .
H20 H -0.087820 0.020856 0.899771 0.104 Uiso 1 1 calc R U . . .
C21 C 0.4447(4) 0.91665(19) 0.8155(3) 0.1297(9) Uani 1 1 d . . . . .
H21 H 0.464031 1.006618 0.824368 0.156 Uiso 1 1 calc R U . . .
C22 C 0.15220(15) 0.23275(15) 0.54813(12) 0.0766(4) Uani 1 1 d . . . . .
C23 C 0.3107(3) 0.8288(2) 0.7370(3) 0.1287(8) Uani 1 1 d . . . . .
H23 H 0.238538 0.858567 0.691649 0.154 Uiso 1 1 calc R U . . .
C24 C -0.01457(19) 0.20724(17) 1.02931(14) 0.0854(4) Uani 1 1 d . . . . .
H24 H -0.051146 0.185990 1.088864 0.102 Uiso 1 1 calc R U . . .
C25 C 0.6649(9) 0.3432(7) 0.6796(6) 0.0858(17) Uani 0.4 1 d . U P A 1
H25 H 0.721494 0.334327 0.622149 0.103 Uiso 0.4 1 calc R U P A 1
C26 C 0.5019(8) 0.3640(7) 0.8565(5) 0.0591(11) Uani 0.4 1 d . U P A 1
H26 H 0.445973 0.372041 0.914376 0.071 Uiso 0.4 1 calc R U P A 1
C27 C 0.52404(18) 0.73860(14) 0.86904(14) 0.0828(4) Uani 1 1 d . . . . .
H27 H 0.598219 0.708910 0.912656 0.099 Uiso 1 1 calc R U . . .
C29 C 0.6418(5) 0.2899(4) 0.8015(4) 0.0828(11) Uani 0.6 1 d . U P A 2
H29 H 0.676143 0.242637 0.849098 0.099 Uiso 0.6 1 calc R U P A 2
C30 C 0.7031(5) 0.2947(4) 0.7078(4) 0.0865(11) Uani 0.6 1 d . U P A 2
H30 H 0.779746 0.248524 0.690730 0.104 Uiso 0.6 1 calc R U P A 2
C31 C 0.6541(5) 0.3665(4) 0.6378(4) 0.0889(11) Uani 0.6 1 d . U P A 2
H31 H 0.699292 0.365493 0.574959 0.107 Uiso 0.6 1 calc R U P A 2
C28 C 0.5243(6) 0.3596(6) 0.8223(4) 0.0743(11) Uani 0.6 1 d . U P A 2
H28 H 0.480644 0.354350 0.884503 0.089 Uiso 0.6 1 calc R U P A 2
C32 C 0.5395(16) 0.4414(12) 0.6561(9) 0.0616(18) Uani 0.3 1 d . U P A 2
H32 H 0.508266 0.491137 0.610055 0.074 Uiso 0.3 1 calc R U P A 2

loop_
_atom_site_aniso_label
_atom_site_aniso_U_11
_atom_site_aniso_U_22
_atom_site_aniso_U_33
_atom_site_aniso_U_23
_atom_site_aniso_U_13
_atom_site_aniso_U_12
N1 0.0676(6) 0.0732(6) 0.0670(6) 0.0286(5) 0.0197(4) 0.0033(5)
N2 0.0810(8) 0.1318(12) 0.0970(9) 0.0702(9) 0.0161(6) 0.0095(8)
C1 0.0522(6) 0.0634(7) 0.0730(7) 0.0315(6) 0.0204(5) 0.0119(5)
C2 0.0816(9) 0.0919(10) 0.0630(7) 0.0091(7) 0.0191(6) -0.0119(7)
C3 0.063(2) 0.0625(18) 0.085(3) 0.024(2) 0.0095(19) 0.0166(15)
C4 0.0534(6) 0.0528(6) 0.0800(7) 0.0158(5) 0.0115(5) 0.0065(5)
C5 0.0989(12) 0.180(2) 0.1038(13) 0.0935(15) 0.0037(11) -0.0108(13)
C6 0.0622(6) 0.0567(6) 0.0691(7) 0.0276(5) 0.0236(5) 0.0128(5)
C7 0.0727(16) 0.0805(19) 0.090(3) 0.0256(16) 0.0287(19) 0.0161(13)
C8 0.0657(7) 0.0626(7) 0.0899(8) 0.0375(6) 0.0345(6) 0.0206(5)
C9 0.1188(14) 0.0949(12) 0.1055(12) 0.0079(10) 0.0417(10) 0.0205(10)
C10 0.0546(6) 0.0590(6) 0.0678(7) 0.0278(5) 0.0183(5) 0.0109(5)
C11 0.1161(15) 0.190(2) 0.0736(10) 0.0583(13) 0.0150(10) -0.0379(15)
C12 0.0750(7) 0.0581(7) 0.0867(8) 0.0333(6) 0.0406(6) 0.0165(6)
C13 0.074(3) 0.072(2) 0.091(3) 0.022(2) 0.027(2) 0.0188(19)
C14 0.0861(8) 0.0624(7) 0.0695(7) 0.0289(6) 0.0221(6) 0.0078(6)
C15 0.0998(11) 0.0824(10) 0.1417(14) 0.0669(10) 0.0425(10) 0.0283(8)
C16 0.0659(7) 0.0631(7) 0.0751(7) 0.0242(6) 0.0209(6) 0.0123(5)
C17 0.1327(15) 0.0658(9) 0.1222(13) 0.0166(9) 0.0692(12) -0.0078(10)
C18 0.0849(9) 0.0866(9) 0.0683(7) 0.0271(7) 0.0264(6) 0.0261(7)
C19 0.1031(12) 0.1412(17) 0.0657(9) 0.0100(10) 0.0280(8) -0.0252(12)
C20 0.1042(10) 0.0747(8) 0.0860(9) 0.0429(7) 0.0285(8) 0.0039(7)
C21 0.190(2) 0.0642(10) 0.175(2) 0.0580(13) 0.1105(19) 0.0335(13)
C22 0.0650(7) 0.0896(9) 0.0644(7) 0.0301(7) 0.0126(5) -0.0065(6)
C23 0.157(2) 0.0924(13) 0.189(2) 0.0906(15) 0.0775(17) 0.0503(14)
C24 0.0950(10) 0.0983(11) 0.0788(9) 0.0484(8) 0.0344(7) 0.0205(8)
C25 0.078(3) 0.086(3) 0.097(3) 0.037(2) 0.027(3) 0.023(2)
C26 0.057(2) 0.0508(18) 0.066(2) 0.0241(19) 0.0109(17) 0.0087(14)
C27 0.0894(9) 0.0663(8) 0.0908(9) 0.0227(7) 0.0432(7) 0.0056(7)
C29 0.080(2) 0.0740(17) 0.089(2) 0.0278(19) 0.0172(17) 0.0210(16)
C30 0.0659(16) 0.0792(19) 0.100(2) 0.0191(19) 0.0181(18) 0.0178(13)
C31 0.0717(16) 0.090(2) 0.093(2) 0.0168(16) 0.0310(17) 0.0174(14)
C28 0.0722(19) 0.0706(16) 0.078(2) 0.0285(17) 0.0190(15) 0.0136(13)
C32 0.058(3) 0.071(3) 0.059(3) 0.026(2) 0.025(2) 0.011(2)

loop_
_atom_type_symbol
_atom_type_description
_atom_type_scat_dispersion_real
_atom_type_scat_dispersion_imag
_atom_type_scat_source
C C 0.0181 0.0091 'International Tables Vol C Tables 4.2.6.8 and 6.1.1.4'
H H 0.0000 0.0000 'International Tables Vol C Tables 4.2.6.8 and 6.1.1.4'
N N 0.0311 0.0180 'International Tables Vol C Tables 4.2.6.8 and 6.1.1.4'

loop_
_geom_angle_atom_site_label_1
_geom_angle_atom_site_label_2
_geom_angle_atom_site_label_3
_geom_angle
_geom_angle_site_symmetry_1
_geom_angle_site_symmetry_3
_geom_angle_publ_flag
C1 N1 C22 121.62(11) . . ?
C22 N2 C5 116.04(18) . . ?
N1 C1 C8 124.61(10) . . ?
N1 C1 C10 117.57(10) . . ?
C8 C1 C10 117.73(10) . . ?
C19 C2 C9 122.96(18) . . ?
C19 C2 C22 116.23(19) . . ?
C22 C2 C9 120.81(14) . . ?
C13 C3 H3 120.9 . . ?
C26 C3 H3 120.9 . . ?
C26 C3 C13 118.3(6) . . ?
C6 C4 C26 112.2(3) . . ?
C6 C4 C32 111.7(5) . . ?
C7 C4 C6 124.8(3) . . ?
C7 C4 C26 122.9(4) . . ?
C28 C4 C6 129.4(2) . . ?
C28 C4 C32 118.9(5) . . ?
N2 C5 H5 118.0 . . ?
N2 C5 C11 124.1(2) . . ?
C11 C5 H5 118.0 . . ?
C4 C6 C12 117.78(10) . . ?
C8 C6 C4 122.50(10) . . ?
C8 C6 C12 119.67(11) . . ?
C4 C7 H7 121.6 . . ?
C4 C7 C25 116.9(4) . . ?
C25 C7 H7 121.6 . . ?
C1 C8 H8 116.2 . . ?
C6 C8 C1 127.69(11) . . ?
C6 C8 H8 116.2 . . ?
C2 C9 H9A 109.5 . . ?
C2 C9 H9B 109.5 . . ?
C2 C9 H9C 109.5 . . ?
H9A C9 H9B 109.5 . . ?
H9A C9 H9C 109.5 . . ?
H9B C9 H9C 109.5 . . ?
C14 C10 C1 120.37(10) . . ?
C16 C10 C1 121.27(10) . . ?
C16 C10 C14 118.34(11) . . ?
C5 C11 H11 120.7 . . ?
C5 C11 C19 118.69(17) . . ?
C19 C11 H11 120.7 . . ?
C15 C12 C6 119.61(13) . . ?
C27 C12 C6 121.78(12) . . ?
C27 C12 C15 118.61(13) . . ?
C3 C13 H13 118.5 . . ?
C25 C13 C3 123.1(7) . . ?
C25 C13 H13 118.5 . . ?
C10 C14 H14 119.8 . . ?
C20 C14 C10 120.31(12) . . ?
C20 C14 H14 119.8 . . ?
C12 C15 H15 119.6 . . ?
C23 C15 C12 120.7(2) . . ?
C23 C15 H15 119.6 . . ?
C10 C16 H16 119.6 . . ?
C18 C16 C10 120.84(12) . . ?
C18 C16 H16 119.6 . . ?
C21 C17 H17 119.8 . . ?
C21 C17 C27 120.32(19) . . ?
C27 C17 H17 119.8 . . ?
C16 C18 H18 119.9 . . ?
C24 C18 C16 120.10(13) . . ?
C24 C18 H18 119.9 . . ?
C2 C19 H19 119.9 . . ?
C11 C19 C2 120.3(2) . . ?
C11 C19 H19 119.9 . . ?
C14 C20 H20 119.6 . . ?
C24 C20 C14 120.78(13) . . ?
C24 C20 H20 119.6 . . ?
C17 C21 H21 120.0 . . ?
C23 C21 C17 120.00(17) . . ?
C23 C21 H21 120.0 . . ?
N2 C22 N1 118.40(14) . . ?
N2 C22 C2 124.60(14) . . ?
C2 C22 N1 116.93(14) . . ?
C15 C23 H23 119.9 . . ?
C21 C23 C15 120.3(2) . . ?
C21 C23 H23 119.9 . . ?
C18 C24 C20 119.61(13) . . ?
C18 C24 H24 120.2 . . ?
C20 C24 H24 120.2 . . ?
C7 C25 H25 119.4 . . ?
C13 C25 C7 121.2(6) . . ?
C13 C25 H25 119.4 . . ?
C3 C26 C4 117.6(4) . . ?
C3 C26 H26 121.2 . . ?
C4 C26 H26 121.2 . . ?
C12 C27 C17 120.00(17) . . ?
C12 C27 H27 120.0 . . ?
C17 C27 H27 120.0 . . ?
C30 C29 H29 121.6 . . ?
C30 C29 C28 116.9(4) . . ?
C28 C29 H29 121.6 . . ?
C29 C30 H30 119.1 . . ?
C29 C30 C31 121.8(4) . . ?
C31 C30 H30 119.1 . . ?
C30 C31 H31 118.0 . . ?
C30 C31 C32 124.1(5) . . ?
C32 C31 H31 118.0 . . ?
C4 C28 C29 126.2(3) . . ?
C4 C28 H28 116.9 . . ?
C29 C28 H28 116.9 . . ?
C4 C32 H32 123.9 . . ?
C31 C32 C4 112.1(7) . . ?
C31 C32 H32 123.9 . . ?

loop_
_geom_bond_atom_site_label_1
_geom_bond_atom_site_label_2
_geom_bond_distance
_geom_bond_site_symmetry_2
_geom_bond_publ_flag
N1 C1 1.2750(16) . ?
N1 C22 1.4106(16) . ?
N2 C5 1.346(2) . ?
N2 C22 1.336(2) . ?
C1 C8 1.4849(16) . ?
C1 C10 1.4862(16) . ?
C2 C9 1.490(3) . ?
C2 C19 1.385(2) . ?
C2 C22 1.393(2) . ?
C3 H3 0.9300 . ?
C3 C13 1.415(7) . ?
C3 C26 1.362(10) . ?
C4 C6 1.4769(16) . ?
C4 C7 1.303(6) . ?
C4 C26 1.538(7) . ?
C4 C28 1.298(6) . ?
C4 C32 1.570(11) . ?
C5 H5 0.9300 . ?
C5 C11 1.354(4) . ?
C6 C8 1.3284(16) . ?
C6 C12 1.4885(16) . ?
C7 H7 0.9300 . ?
C7 C25 1.458(10) . ?
C8 H8 0.9300 . ?
C9 H9A 0.9600 . ?
C9 H9B 0.9600 . ?
C9 H9C 0.9600 . ?
C10 C14 1.3918(16) . ?
C10 C16 1.3846(17) . ?
C11 H11 0.9300 . ?
C11 C19 1.370(4) . ?
C12 C15 1.386(2) . ?
C12 C27 1.380(2) . ?
C13 H13 0.9300 . ?
C13 C25 1.351(9) . ?
C14 H14 0.9300 . ?
C14 C20 1.3751(18) . ?
C15 H15 0.9300 . ?
C15 C23 1.380(2) . ?
C16 H16 0.9300 . ?
C16 C18 1.3828(19) . ?
C17 H17 0.9300 . ?
C17 C21 1.374(3) . ?
C17 C27 1.389(2) . ?
C18 H18 0.9300 . ?
C18 C24 1.371(2) . ?
C19 H19 0.9300 . ?
C20 H20 0.9300 . ?
C20 C24 1.373(2) . ?
C21 H21 0.9300 . ?
C21 C23 1.355(3) . ?
C23 H23 0.9300 . ?
C24 H24 0.9300 . ?
C25 H25 0.9300 . ?
C26 H26 0.9300 . ?
C27 H27 0.9300 . ?
C29 H29 0.9300 . ?
C29 C30 1.369(6) . ?
C29 C28 1.408(7) . ?
C30 H30 0.9300 . ?
C30 C31 1.383(6) . ?
C31 H31 0.9300 . ?
C31 C32 1.415(15) . ?
C28 H28 0.9300 . ?
C32 H32 0.9300 . ?

loop_
_geom_torsion_atom_site_label_1
_geom_torsion_atom_site_label_2
_geom_torsion_atom_site_label_3
_geom_torsion_atom_site_label_4
_geom_torsion
_geom_torsion_site_symmetry_1
_geom_torsion_site_symmetry_2
_geom_torsion_site_symmetry_3
_geom_torsion_site_symmetry_4
_geom_torsion_publ_flag
N1 C1 C8 C6 -64.85(19) . . . . ?
N1 C1 C10 C14 -2.03(17) . . . . ?
N1 C1 C10 C16 179.23(11) . . . . ?
N2 C5 C11 C19 2.2(3) . . . . ?
C1 N1 C22 N2 -51.37(17) . . . . ?
C1 N1 C22 C2 131.45(13) . . . . ?
C1 C10 C14 C20 -176.81(12) . . . . ?
C1 C10 C16 C18 177.43(11) . . . . ?
C3 C13 C25 C7 -1.6(10) . . . . ?
C4 C6 C8 C1 -5.6(2) . . . . ?
C4 C6 C12 C15 133.21(14) . . . . ?
C4 C6 C12 C27 -46.75(16) . . . . ?
C4 C7 C25 C13 -1.0(9) . . . . ?
C5 N2 C22 N1 -179.35(13) . . . . ?
C5 N2 C22 C2 -2.4(2) . . . . ?
C5 C11 C19 C2 -1.3(3) . . . . ?
C6 C4 C7 C25 -179.6(4) . . . . ?
C6 C4 C26 C3 -179.4(4) . . . . ?
C6 C4 C28 C29 179.7(3) . . . . ?
C6 C4 C32 C31 -178.4(5) . . . . ?
C6 C12 C15 C23 177.93(16) . . . . ?
C6 C12 C27 C17 -177.43(12) . . . . ?
C7 C4 C6 C8 126.3(3) . . . . ?
C7 C4 C6 C12 -51.4(3) . . . . ?
C7 C4 C26 C3 -1.1(7) . . . . ?
C8 C1 C10 C14 174.64(11) . . . . ?
C8 C1 C10 C16 -4.10(16) . . . . ?
C8 C6 C12 C15 -44.51(18) . . . . ?
C8 C6 C12 C27 135.52(14) . . . . ?
C9 C2 C19 C11 179.47(17) . . . . ?
C9 C2 C22 N1 -0.5(2) . . . . ?
C9 C2 C22 N2 -177.45(14) . . . . ?
C10 C1 C8 C6 118.74(14) . . . . ?
C10 C14 C20 C24 -1.2(2) . . . . ?
C10 C16 C18 C24 -0.1(2) . . . . ?
C12 C6 C8 C1 172.04(12) . . . . ?
C12 C15 C23 C21 0.6(3) . . . . ?
C13 C3 C26 C4 -1.5(8) . . . . ?
C14 C10 C16 C18 -1.33(19) . . . . ?
C14 C20 C24 C18 -0.3(2) . . . . ?
C15 C12 C27 C17 2.6(2) . . . . ?
C16 C10 C14 C20 2.0(2) . . . . ?
C16 C18 C24 C20 1.0(2) . . . . ?
C17 C21 C23 C15 0.5(3) . . . . ?
C19 C2 C22 N1 -179.83(12) . . . . ?
C19 C2 C22 N2 3.2(2) . . . . ?
C21 C17 C27 C12 -1.6(2) . . . . ?
C22 N1 C1 C8 0.14(18) . . . . ?
C22 N1 C1 C10 176.55(11) . . . . ?
C22 N2 C5 C11 -0.4(3) . . . . ?
C22 C2 C19 C11 -1.2(2) . . . . ?
C26 C3 C13 C25 2.8(10) . . . . ?
C26 C4 C6 C8 -55.4(3) . . . . ?
C26 C4 C6 C12 126.9(3) . . . . ?
C26 C4 C7 C25 2.2(7) . . . . ?
C27 C12 C15 C23 -2.1(2) . . . . ?
C27 C17 C21 C23 0.0(3) . . . . ?
C29 C30 C31 C32 0.6(9) . . . . ?
C30 C29 C28 C4 -1.7(7) . . . . ?
C30 C31 C32 C4 -1.4(11) . . . . ?
C28 C4 C6 C8 -53.4(3) . . . . ?
C28 C4 C6 C12 129.0(3) . . . . ?
C28 C4 C32 C31 0.8(10) . . . . ?
C28 C29 C30 C31 1.0(6) . . . . ?
C32 C4 C6 C8 125.7(5) . . . . ?
C32 C4 C6 C12 -52.0(5) . . . . ?
C32 C4 C28 C29 0.7(8) . . . . ?
